data_2226623
loop_
_publ_author_name
'Li, Na'

_publ_section_title
;
 <i>N</i>-Cyclohexylnicotinamide
;
_journal_coeditor_code PK2247
_journal_issue 7
_journal_name_full 'Acta Crystallographica Section E'
_journal_page_first o1759
_journal_paper_doi 10.1107/S1600536810023408
_journal_volume 66
_journal_year 2010
_chemical_formula_iupac 'C12 H16 N2 O'
_chemical_formula_moiety 'C12 H16 N2 O'
_chemical_formula_sum 'C12 H16 N2 O'
_chemical_formula_weight 204.27
_chemical_name_systematic
;
<i>N</i>-cyclohexylnicotinamide
;
_space_group_IT_number 14
_symmetry_cell_setting monoclinic
_symmetry_space_group_name_Hall '-P 2ybc'
_symmetry_space_group_name_H-M 'P 1 21/c 1'
_atom_sites_solution_hydrogens geom
_atom_sites_solution_primary direct
_atom_sites_solution_secondary difmap
_cell_angle_alpha 90.00
_cell_angle_beta 103.921(2)
_cell_angle_gamma 90.00
_cell_formula_units_Z 4
_cell_length_a 17.596(2)
_cell_length_b 6.4050(8)
_cell_length_c 10.1167(12)
_cell_measurement_reflns_used 2901
_cell_measurement_temperature 296(2)
_cell_measurement_theta_max 29.50
_cell_measurement_theta_min 2.76
_cell_volume 1106.7(2)
_computing_cell_refinement 'SAINT (Bruker, 2003)'
_computing_data_collection 'SMART (Bruker, 2003)'
_computing_data_reduction 'SAINT (Bruker, 2003)'
_computing_molecular_graphics 'SHELXTL (Sheldrick, 2008)'
_computing_publication_material 'SHELXTL (Sheldrick, 2008)'
_computing_structure_refinement 'SHELXL97 (Sheldrick, 2008)'
_computing_structure_solution 'SHELXS97 (Sheldrick, 2008)'
_diffrn_ambient_temperature 296(2)
_diffrn_measured_fraction_theta_full 0.998
_diffrn_measured_fraction_theta_max 0.998
_diffrn_measurement_device_type 'Bruker APEXII CCD area-detector'
_diffrn_measurement_method '\f and \w scans'
_diffrn_radiation_monochromator graphite
_diffrn_radiation_source 'fine-focus sealed tube'
_diffrn_radiation_type MoK\a
_diffrn_radiation_wavelength 0.71073
_diffrn_reflns_av_R_equivalents 0.0132
_diffrn_reflns_av_sigmaI/netI 0.0147
_diffrn_reflns_limit_h_max 20
_diffrn_reflns_limit_h_min -20
_diffrn_reflns_limit_k_max 7
_diffrn_reflns_limit_k_min -7
_diffrn_reflns_limit_l_max 12
_diffrn_reflns_limit_l_min -7
_diffrn_reflns_number 5389
_diffrn_reflns_theta_full 25.03
_diffrn_reflns_theta_max 25.03
_diffrn_reflns_theta_min 2.39
_diffrn_standards_number 0
_exptl_absorpt_coefficient_mu 0.079
_exptl_absorpt_correction_T_max 1.000
_exptl_absorpt_correction_T_min 0.869
_exptl_absorpt_correction_type multi-scan
_exptl_absorpt_process_details '(Sadabs; Sheldrick, 1996)'
_exptl_crystal_colour 'pale yellow'
_exptl_crystal_density_diffrn 1.226
_exptl_crystal_density_method 'not measured'
_exptl_crystal_description block
_exptl_crystal_F_000 440
_exptl_crystal_size_max 0.32
_exptl_crystal_size_mid 0.30
_exptl_crystal_size_min 0.22
_refine_diff_density_max 0.099
_refine_diff_density_min -0.165
_refine_ls_extinction_method none
_refine_ls_goodness_of_fit_ref 1.057
_refine_ls_hydrogen_treatment constr
_refine_ls_matrix_type full
_refine_ls_number_parameters 136
_refine_ls_number_reflns 1956
_refine_ls_number_restraints 0
_refine_ls_restrained_S_all 1.057
_refine_ls_R_factor_all 0.0412
_refine_ls_R_factor_gt 0.0355
_refine_ls_shift/su_max 0.000
_refine_ls_shift/su_mean 0.000
_refine_ls_structure_factor_coef Fsqd
_refine_ls_weighting_details 'calc w=1/[\s^2^(Fo^2^)+(0.0474P)^2^+0.1872P] where P=(Fo^2^+2Fc^2^)/3'
_refine_ls_weighting_scheme calc
_refine_ls_wR_factor_gt 0.0915
_refine_ls_wR_factor_ref 0.0962
_reflns_number_gt 1661
_reflns_number_total 1956
_reflns_threshold_expression >2\s(I)
_cod_data_source_file pk2247.cif
_cod_data_source_block I
_cod_original_sg_symbol_H-M 'P 21/c'
_cod_database_code 2226623
_cod_database_fobs_code 2226623

loop_
_symmetry_equiv_pos_as_xyz
'x, y, z'
'-x, y+1/2, -z+1/2'
'-x, -y, -z'
'x, -y-1/2, z-1/2'

loop_
_atom_site_type_symbol
_atom_site_label
_atom_site_fract_x
_atom_site_fract_y
_atom_site_fract_z
_atom_site_U_iso_or_equiv
_atom_site_adp_type
_atom_site_calc_flag
_atom_site_refinement_flags
_atom_site_occupancy
_atom_site_disorder_assembly
_atom_site_disorder_group
O O1 0.26804(6) 0.73912(16) 0.77836(8) 0.0572(3) Uani d . 1 . .
N N1 0.43960(7) 1.0508(2) 1.16302(11) 0.0604(3) Uani d . 1 . .
N N2 0.25623(6) 0.64514(17) 0.98679(9) 0.0421(3) Uani d . 1 . .
H H2 0.2706 0.6688 1.0729 0.051 Uiso calc R 1 . .
C C1 0.36028(8) 1.0899(2) 0.89337(13) 0.0535(4) Uani d . 1 . .
H H1 0.3346 1.1024 0.8019 0.064 Uiso calc R 1 . .
C C2 0.41240(9) 1.2403(2) 0.95508(15) 0.0620(4) Uani d . 1 . .
H H2A 0.4222 1.3564 0.9065 0.074 Uiso calc R 1 . .
C C3 0.44952(8) 1.2162(2) 1.08908(15) 0.0597(4) Uani d . 1 . .
H H3 0.4835 1.3208 1.1310 0.072 Uiso calc R 1 . .
C C4 0.38905(8) 0.9069(2) 1.10174(13) 0.0500(3) Uani d . 1 . .
H H4 0.3819 0.7899 1.1518 0.060 Uiso calc R 1 . .
C C5 0.34619(7) 0.9201(2) 0.96774(11) 0.0401(3) Uani d . 1 . .
C C6 0.28717(7) 0.7604(2) 0.90309(11) 0.0408(3) Uani d . 1 . .
C C7 0.19904(7) 0.48073(19) 0.93833(11) 0.0402(3) Uani d . 1 . .
H H7 0.2126 0.4131 0.8602 0.048 Uiso calc R 1 . .
C C8 0.20335(8) 0.3175(2) 1.04845(13) 0.0479(3) Uani d . 1 . .
H H8A 0.1929 0.3827 1.1288 0.057 Uiso calc R 1 . .
H H8B 0.2557 0.2590 1.0732 0.057 Uiso calc R 1 . .
C C9 0.14451(9) 0.1438(2) 1.00039(15) 0.0572(4) Uani d . 1 . .
H H9A 0.1584 0.0687 0.9263 0.069 Uiso calc R 1 . .
H H9B 0.1464 0.0462 1.0744 0.069 Uiso calc R 1 . .
C C10 0.06238(9) 0.2285(2) 0.95261(14) 0.0556(4) Uani d . 1 . .
H H10A 0.0269 0.1151 0.9166 0.067 Uiso calc R 1 . .
H H10B 0.0460 0.2884 1.0294 0.067 Uiso calc R 1 . .
C C11 0.05771(8) 0.3929(2) 0.84404(13) 0.0543(4) Uani d . 1 . .
H H11A 0.0053 0.4511 0.8203 0.065 Uiso calc R 1 . .
H H11B 0.0677 0.3288 0.7630 0.065 Uiso calc R 1 . .
C C12 0.11653(7) 0.5674(2) 0.89148(13) 0.0482(3) Uani d . 1 . .
H H12A 0.1144 0.6650 0.8174 0.058 Uiso calc R 1 . .
H H12B 0.1030 0.6423 0.9659 0.058 Uiso calc R 1 . .

loop_
_atom_site_aniso_label
_atom_site_aniso_U_11
_atom_site_aniso_U_22
_atom_site_aniso_U_33
_atom_site_aniso_U_12
_atom_site_aniso_U_13
_atom_site_aniso_U_23
O1 0.0711(6) 0.0719(7) 0.0293(5) -0.0167(5) 0.0134(4) -0.0038(4)
N1 0.0581(7) 0.0738(8) 0.0439(6) -0.0118(6) 0.0014(5) -0.0022(6)
N2 0.0492(6) 0.0490(6) 0.0286(5) -0.0060(5) 0.0102(4) -0.0030(4)
C1 0.0543(8) 0.0661(9) 0.0378(7) -0.0094(7) 0.0069(6) 0.0063(6)
C2 0.0659(9) 0.0628(9) 0.0563(9) -0.0178(7) 0.0128(7) 0.0086(7)
C3 0.0556(8) 0.0653(9) 0.0554(8) -0.0164(7) 0.0079(7) -0.0062(7)
C4 0.0512(7) 0.0587(8) 0.0381(7) -0.0055(6) 0.0068(5) 0.0033(6)
C5 0.0386(6) 0.0502(7) 0.0332(6) 0.0011(5) 0.0120(5) -0.0004(5)
C6 0.0429(7) 0.0490(7) 0.0316(6) 0.0017(5) 0.0110(5) -0.0005(5)
C7 0.0487(7) 0.0405(6) 0.0323(6) -0.0020(5) 0.0111(5) -0.0045(5)
C8 0.0562(8) 0.0439(7) 0.0421(7) 0.0049(6) 0.0090(6) 0.0033(6)
C9 0.0818(10) 0.0390(7) 0.0517(8) -0.0031(7) 0.0176(7) 0.0036(6)
C10 0.0653(9) 0.0554(8) 0.0466(8) -0.0180(7) 0.0144(6) -0.0041(6)
C11 0.0544(8) 0.0589(9) 0.0455(7) -0.0084(6) 0.0039(6) -0.0002(6)
C12 0.0524(7) 0.0430(7) 0.0459(7) -0.0009(6) 0.0054(6) 0.0047(6)

loop_
_atom_type_symbol
_atom_type_description
_atom_type_scat_dispersion_real
_atom_type_scat_dispersion_imag
_atom_type_scat_source
C C 0.0033 0.0016 'International Tables Vol C Tables 4.2.6.8 and 6.1.1.4'
H H 0.0000 0.0000 'International Tables Vol C Tables 4.2.6.8 and 6.1.1.4'
N N 0.0061 0.0033 'International Tables Vol C Tables 4.2.6.8 and 6.1.1.4'
O O 0.0106 0.0060 'International Tables Vol C Tables 4.2.6.8 and 6.1.1.4'

loop_
_geom_angle_atom_site_label_1
_geom_angle_atom_site_label_2
_geom_angle_atom_site_label_3
_geom_angle_site_symmetry_1
_geom_angle_site_symmetry_3
_geom_angle
_geom_angle_publ_flag
C4 N1 C3 . . 116.98(11) ?
C6 N2 C7 . . 122.71(9) ?
C6 N2 H2 . . 118.6 ?
C7 N2 H2 . . 118.6 ?
C2 C1 C5 . . 119.59(12) ?
C2 C1 H1 . . 120.2 ?
C5 C1 H1 . . 120.2 ?
C3 C2 C1 . . 118.70(14) ?
C3 C2 H2A . . 120.6 ?
C1 C2 H2A . . 120.6 ?
N1 C3 C2 . . 123.48(13) ?
N1 C3 H3 . . 118.3 ?
C2 C3 H3 . . 118.3 ?
N1 C4 C5 . . 124.11(13) ?
N1 C4 H4 . . 117.9 ?
C5 C4 H4 . . 117.9 ?
C1 C5 C4 . . 117.05(12) ?
C1 C5 C6 . . 119.96(11) ?
C4 C5 C6 . . 122.99(11) ?
O1 C6 N2 . . 122.41(11) ?
O1 C6 C5 . . 120.95(11) ?
N2 C6 C5 . . 116.64(10) ?
N2 C7 C8 . . 110.04(9) ?
N2 C7 C12 . . 111.81(10) ?
C8 C7 C12 . . 110.86(10) ?
N2 C7 H7 . . 108.0 ?
C8 C7 H7 . . 108.0 ?
C12 C7 H7 . . 108.0 ?
C7 C8 C9 . . 111.12(10) ?
C7 C8 H8A . . 109.4 ?
C9 C8 H8A . . 109.4 ?
C7 C8 H8B . . 109.4 ?
C9 C8 H8B . . 109.4 ?
H8A C8 H8B . . 108.0 ?
C10 C9 C8 . . 111.48(11) ?
C10 C9 H9A . . 109.3 ?
C8 C9 H9A . . 109.3 ?
C10 C9 H9B . . 109.3 ?
C8 C9 H9B . . 109.3 ?
H9A C9 H9B . . 108.0 ?
C11 C10 C9 . . 111.33(12) ?
C11 C10 H10A . . 109.4 ?
C9 C10 H10A . . 109.4 ?
C11 C10 H10B . . 109.4 ?
C9 C10 H10B . . 109.4 ?
H10A C10 H10B . . 108.0 ?
C10 C11 C12 . . 111.68(10) ?
C10 C11 H11A . . 109.3 ?
C12 C11 H11A . . 109.3 ?
C10 C11 H11B . . 109.3 ?
C12 C11 H11B . . 109.3 ?
H11A C11 H11B . . 107.9 ?
C7 C12 C11 . . 110.90(11) ?
C7 C12 H12A . . 109.5 ?
C11 C12 H12A . . 109.5 ?
C7 C12 H12B . . 109.5 ?
C11 C12 H12B . . 109.5 ?
H12A C12 H12B . . 108.0 ?

loop_
_geom_bond_atom_site_label_1
_geom_bond_atom_site_label_2
_geom_bond_site_symmetry_2
_geom_bond_distance
_geom_bond_publ_flag
O1 C6 . 1.2328(14) ?
N1 C4 . 1.3262(17) ?
N1 C3 . 1.3326(19) ?
N2 C6 . 1.3341(15) ?
N2 C7 . 1.4576(15) ?
N2 H2 . 0.8600 ?
C1 C2 . 1.373(2) ?
C1 C5 . 1.3783(18) ?
C1 H1 . 0.9300 ?
C2 C3 . 1.365(2) ?
C2 H2A . 0.9300 ?
C3 H3 . 0.9300 ?
C4 C5 . 1.3863(17) ?
C4 H4 . 0.9300 ?
C5 C6 . 1.4919(17) ?
C7 C8 . 1.5164(17) ?
C7 C12 . 1.5196(17) ?
C7 H7 . 0.9800 ?
C8 C9 . 1.5176(19) ?
C8 H8A . 0.9700 ?
C8 H8B . 0.9700 ?
C9 C10 . 1.510(2) ?
C9 H9A . 0.9700 ?
C9 H9B . 0.9700 ?
C10 C11 . 1.5096(19) ?
C10 H10A . 0.9700 ?
C10 H10B . 0.9700 ?
C11 C12 . 1.5203(18) ?
C11 H11A . 0.9700 ?
C11 H11B . 0.9700 ?
C12 H12A . 0.9700 ?
C12 H12B . 0.9700 ?

loop_
_geom_hbond_atom_site_label_D
_geom_hbond_atom_site_label_H
_geom_hbond_atom_site_label_A
_geom_hbond_site_symmetry_A
_geom_hbond_distance_DH
_geom_hbond_distance_HA
_geom_hbond_distance_DA
_geom_hbond_angle_DHA
N2 H2 O1 4_576 0.86 2.17 2.9998(13) 161.5

loop_
_geom_torsion_atom_site_label_1
_geom_torsion_atom_site_label_2
_geom_torsion_atom_site_label_3
_geom_torsion_atom_site_label_4
_geom_torsion_site_symmetry_1
_geom_torsion_site_symmetry_2
_geom_torsion_site_symmetry_3
_geom_torsion_site_symmetry_4
_geom_torsion
_geom_torsion_publ_flag
C5 C1 C2 C3 . . . . 0.5(2) ?
C4 N1 C3 C2 . . . . -1.9(2) ?
C1 C2 C3 N1 . . . . 2.0(3) ?
C3 N1 C4 C5 . . . . -0.6(2) ?
C2 C1 C5 C4 . . . . -2.8(2) ?
C2 C1 C5 C6 . . . . 177.44(12) ?
N1 C4 C5 C1 . . . . 3.0(2) ?
N1 C4 C5 C6 . . . . -177.30(12) ?
C7 N2 C6 O1 . . . . 1.82(19) ?
C7 N2 C6 C5 . . . . -178.83(10) ?
C1 C5 C6 O1 . . . . 22.24(18) ?
C4 C5 C6 O1 . . . . -157.50(13) ?
C1 C5 C6 N2 . . . . -157.12(12) ?
C4 C5 C6 N2 . . . . 23.14(18) ?
C6 N2 C7 C8 . . . . 153.38(11) ?
C6 N2 C7 C12 . . . . -82.96(14) ?
N2 C7 C8 C9 . . . . -179.80(10) ?
C12 C7 C8 C9 . . . . 55.99(14) ?
C7 C8 C9 C10 . . . . -55.68(15) ?
C8 C9 C10 C11 . . . . 54.95(15) ?
C9 C10 C11 C12 . . . . -54.88(16) ?
N2 C7 C12 C11 . . . . -178.89(10) ?
C8 C7 C12 C11 . . . . -55.69(14) ?
C10 C11 C12 C7 . . . . 55.31(15) ?

loop_
_cod_related_entry_id
_cod_related_entry_database
_cod_related_entry_code
1 ChemSpider 223108
